data_7206228
loop_
_publ_author_name
'Pilati, Tullio'
'Cozzi, Franco'

_publ_section_title
;
 Structures of hydro-, chloro-, and bromo-substituted maleimides and
 2,6-diaminopyridines, and of some of their 1&#x2009;:&#x2009;1
 heterodimers
;
_journal_issue 14
_journal_name_full CrystEngComm
_journal_page_first 4549
_journal_paper_doi 10.1039/c1ce05166k
_journal_volume 13
_journal_year 2011
_chemical_formula_moiety 'C5 H7 N3, C4 H3 N O2'
_chemical_formula_sum 'C9 H10 N4 O2'
_chemical_formula_weight 206.21
_chemical_name_systematic
;
?
;
_space_group_IT_number 14
_symmetry_cell_setting monoclinic
_symmetry_space_group_name_Hall '-P 2ybc'
_symmetry_space_group_name_H-M 'P 1 21/c 1'
_atom_sites_solution_hydrogens geom
_atom_sites_solution_primary direct
_atom_sites_solution_secondary difmap
_audit_creation_method SHELXL-97
_cell_angle_alpha 90.00
_cell_angle_beta 99.575(11)
_cell_angle_gamma 90.00
_cell_formula_units_Z 8
_cell_length_a 14.1686(15)
_cell_length_b 20.559(2)
_cell_length_c 6.9270(6)
_cell_measurement_reflns_used 9847
_cell_measurement_temperature 296(2)
_cell_measurement_theta_max 24.56
_cell_measurement_theta_min 2.46
_cell_volume 1989.7(3)
_computing_cell_refinement 'Bruker SAINT'
_computing_data_collection 'Bruker SMART'
_computing_data_reduction 'Bruker SAINT'
_computing_molecular_graphics
;
ORTEP-3 (Farrugia, L.J. (1997) Jour. Appl. Cryst. 30, 565)
Mercury (Macrae, C. F., Edgington, P. R., McCabe, P., Pidcock, E.,
Shields, G. P., Taylor, R., Towler, M. & van de Streek, J. (2006).
J. Appl. Cryst. 39, 453-457
;
_computing_publication_material 'SHELXL-97 (Sheldrick, G. M. (2008). Acta Cryst. A64, 112-122)'
_computing_structure_refinement 'SHELXL-97 (Sheldrick, G. M. (2008). Acta Cryst. A64, 112-122)'
_computing_structure_solution
;
SIR2002 (Burla, M. C., Camalli, M., Carrozzini, B., Cascarano, G. L.,
Giacovazzo, C., Polidori, G. & Spagna, R. (2003).
J. Appl. Cryst. 36, 1103.)
;
_diffrn_ambient_temperature 296(2)
_diffrn_measured_fraction_theta_full 1.000
_diffrn_measured_fraction_theta_max 1.000
_diffrn_measurement_device_type 'Bruker, APEX 2000, CCD area detector'
_diffrn_measurement_method '\w and \f scans'
_diffrn_radiation_monochromator graphite
_diffrn_radiation_source 'fine-focus sealed tube'
_diffrn_radiation_type MoK\a
_diffrn_radiation_wavelength 0.71073
_diffrn_reflns_av_R_equivalents 0.0294
_diffrn_reflns_av_sigmaI/netI 0.0142
_diffrn_reflns_limit_h_max 17
_diffrn_reflns_limit_h_min -17
_diffrn_reflns_limit_k_max 25
_diffrn_reflns_limit_k_min -25
_diffrn_reflns_limit_l_max 8
_diffrn_reflns_limit_l_min -8
_diffrn_reflns_number 45823
_diffrn_reflns_theta_full 26.00
_diffrn_reflns_theta_max 26.00
_diffrn_reflns_theta_min 1.76
_diffrn_standards_decay_% 0.00
_exptl_absorpt_coefficient_mu 0.102
_exptl_absorpt_correction_type none
_exptl_crystal_colour orange
_exptl_crystal_density_diffrn 1.377
_exptl_crystal_density_method 'not measured'
_exptl_crystal_description table
_exptl_crystal_F_000 864
_exptl_crystal_size_max 0.42
_exptl_crystal_size_mid 0.34
_exptl_crystal_size_min 0.08
_refine_diff_density_max 0.136
_refine_diff_density_min -0.123
_refine_diff_density_rms 0.026
_refine_ls_extinction_coef 0.0028(7)
_refine_ls_extinction_expression Fc^*^=kFc[1+0.001xFc^2^\l^3^/sin(2\q)]^-1/4^
_refine_ls_extinction_method SHELXL
_refine_ls_goodness_of_fit_ref 1.056
_refine_ls_hydrogen_treatment mixed
_refine_ls_matrix_type full
_refine_ls_number_parameters 342
_refine_ls_number_reflns 3923
_refine_ls_number_restraints 0
_refine_ls_restrained_S_all 1.056
_refine_ls_R_factor_all 0.0533
_refine_ls_R_factor_gt 0.0348
_refine_ls_shift/su_max 0.001
_refine_ls_shift/su_mean 0.000
_refine_ls_structure_factor_coef Fsqd
_refine_ls_weighting_details 'w=1/[\s^2^(Fo^2^)+(0.0392P)^2^+0.4264P] where P=(Fo^2^+2Fc^2^)/3'
_refine_ls_weighting_scheme calc
_refine_ls_wR_factor_gt 0.0834
_refine_ls_wR_factor_ref 0.0987
_reflns_number_gt 2930
_reflns_number_total 3923
_reflns_threshold_expression I>2\s(I)
_cod_data_source_file c1ce05166k.txt
_cod_data_source_block cz15
_cod_original_sg_symbol_H-M 'P 21/c'
_cod_database_code 7206228

loop_
_symmetry_equiv_pos_as_xyz
'x, y, z'
'-x, y+1/2, -z+1/2'
'-x, -y, -z'
'x, -y-1/2, z-1/2'

loop_
_atom_site_label
_atom_site_type_symbol
_atom_site_fract_x
_atom_site_fract_y
_atom_site_fract_z
_atom_site_U_iso_or_equiv
_atom_site_adp_type
_atom_site_occupancy
_atom_site_symmetry_multiplicity
_atom_site_calc_flag
_atom_site_refinement_flags
_atom_site_disorder_assembly
_atom_site_disorder_group
N1 N 0.09079(8) 0.13898(6) 0.29192(17) 0.0463(3) Uani 1 1 d . . .
N2 N 0.25201(10) 0.15236(9) 0.2941(3) 0.0751(5) Uani 1 1 d . . .
H1N2 H 0.2609(13) 0.1396(10) 0.424(3) 0.087(6) Uiso 1 1 d . . .
H2N2 H 0.2980(13) 0.1731(9) 0.251(3) 0.078(6) Uiso 1 1 d . . .
N3 N -0.06876(10) 0.12535(8) 0.3087(2) 0.0647(4) Uani 1 1 d . . .
H1N3 H -0.0491(14) 0.0965(10) 0.416(3) 0.089(6) Uiso 1 1 d . . .
H2N3 H -0.1254(14) 0.1230(9) 0.251(3) 0.072(5) Uiso 1 1 d . . .
C1 C 0.16040(11) 0.16210(7) 0.2008(2) 0.0523(4) Uani 1 1 d . . .
C2 C 0.14089(14) 0.19246(8) 0.0195(3) 0.0664(5) Uani 1 1 d . . .
H2 H 0.1935(14) 0.2073(9) -0.031(3) 0.080 Uiso 1 1 d . . .
C3 C 0.04760(15) 0.19768(8) -0.0687(3) 0.0688(5) Uani 1 1 d . . .
H3 H 0.0315(13) 0.2176(9) -0.196(3) 0.083 Uiso 1 1 d . . .
C4 C -0.02514(13) 0.17454(8) 0.0210(2) 0.0615(4) Uani 1 1 d . . .
H4 H -0.0906(13) 0.1779(9) -0.038(3) 0.074 Uiso 1 1 d . . .
C5 C -0.00057(10) 0.14606(7) 0.2040(2) 0.0481(3) Uani 1 1 d . . .
O1 O -0.01744(7) 0.04216(6) 0.68920(16) 0.0658(3) Uani 1 1 d . . .
O2 O 0.29829(8) 0.07868(7) 0.70642(18) 0.0785(4) Uani 1 1 d . . .
N4 N 0.13511(8) 0.06823(7) 0.64667(18) 0.0508(3) Uani 1 1 d . . .
H1N4 H 0.1208(11) 0.0911(8) 0.534(3) 0.065(5) Uiso 1 1 d . . .
C6 C 0.06772(10) 0.04207(7) 0.7456(2) 0.0490(3) Uani 1 1 d . . .
C7 C 0.12115(11) 0.01434(9) 0.9299(2) 0.0593(4) Uani 1 1 d . . .
H7 H 0.0899(12) -0.0080(8) 1.022(2) 0.071 Uiso 1 1 d . . .
C8 C 0.21177(12) 0.02461(9) 0.9324(2) 0.0647(5) Uani 1 1 d . . .
H8 H 0.2641(13) 0.0147(9) 1.029(3) 0.078 Uiso 1 1 d . . .
C9 C 0.22425(10) 0.06031(8) 0.7531(2) 0.0549(4) Uani 1 1 d . . .
N5 N 0.62846(8) 0.17201(6) 0.60465(16) 0.0477(3) Uani 1 1 d . . .
N6 N 0.78161(11) 0.20236(10) 0.5808(3) 0.0755(5) Uani 1 1 d . . .
H1N6 H 0.7609(16) 0.2464(12) 0.571(3) 0.102(8) Uiso 1 1 d . . .
H2N6 H 0.8356(15) 0.1917(10) 0.550(3) 0.087(6) Uiso 1 1 d . . .
N7 N 0.47321(10) 0.14689(10) 0.6303(3) 0.0743(5) Uani 1 1 d . . .
H1N7 H 0.4579(14) 0.1916(11) 0.627(3) 0.091(7) Uiso 1 1 d . . .
H2N7 H 0.4288(15) 0.1191(10) 0.653(3) 0.088(6) Uiso 1 1 d . . .
C10 C 0.71809(11) 0.15363(8) 0.5950(2) 0.0545(4) Uani 1 1 d . . .
C11 C 0.74556(15) 0.08855(10) 0.6017(3) 0.0716(5) Uani 1 1 d . . .
H11 H 0.8085(14) 0.0796(10) 0.593(3) 0.086 Uiso 1 1 d . . .
C12 C 0.67821(17) 0.04270(10) 0.6212(2) 0.0728(5) Uani 1 1 d . . .
H12 H 0.6948(13) -0.0026(10) 0.625(3) 0.087 Uiso 1 1 d . . .
C13 C 0.58660(15) 0.06010(9) 0.6362(2) 0.0640(4) Uani 1 1 d . . .
H13 H 0.5376(13) 0.0295(9) 0.647(3) 0.077 Uiso 1 1 d . . .
C14 C 0.56358(10) 0.12596(8) 0.6253(2) 0.0515(4) Uani 1 1 d . . .
O3 O 0.72109(8) 0.35435(6) 0.59681(18) 0.0726(3) Uani 1 1 d . . .
O4 O 0.41843(8) 0.28909(6) 0.6190(2) 0.0777(4) Uani 1 1 d . . .
N8 N 0.57650(8) 0.30484(7) 0.59866(19) 0.0529(3) Uani 1 1 d . . .
H1N8 H 0.5946(12) 0.2628(9) 0.597(2) 0.063(5) Uiso 1 1 d . . .
C15 C 0.63676(11) 0.35728(8) 0.6058(2) 0.0540(4) Uani 1 1 d . . .
C16 C 0.57691(14) 0.41557(9) 0.6265(2) 0.0652(4) Uani 1 1 d . . .
H16 H 0.6032(13) 0.4572(10) 0.635(3) 0.078 Uiso 1 1 d . . .
C17 C 0.48961(14) 0.39645(9) 0.6301(3) 0.0670(5) Uani 1 1 d . . .
H17 H 0.4341(13) 0.4203(9) 0.650(3) 0.080 Uiso 1 1 d . . .
C18 C 0.48627(11) 0.32462(8) 0.6151(2) 0.0561(4) Uani 1 1 d . . .

loop_
_atom_site_aniso_label
_atom_site_aniso_U_11
_atom_site_aniso_U_22
_atom_site_aniso_U_33
_atom_site_aniso_U_23
_atom_site_aniso_U_13
_atom_site_aniso_U_12
N1 0.0403(6) 0.0474(7) 0.0523(7) 0.0049(5) 0.0110(5) 0.0011(5)
N2 0.0441(8) 0.0983(12) 0.0865(11) 0.0280(9) 0.0218(8) -0.0067(8)
N3 0.0354(7) 0.0799(10) 0.0766(10) 0.0136(8) 0.0034(7) -0.0018(7)
C1 0.0515(9) 0.0476(8) 0.0609(9) 0.0056(7) 0.0186(7) 0.0015(7)
C2 0.0801(13) 0.0565(10) 0.0685(11) 0.0138(8) 0.0297(9) 0.0000(9)
C3 0.0970(14) 0.0539(10) 0.0542(10) 0.0120(8) 0.0091(9) 0.0102(9)
C4 0.0663(10) 0.0541(9) 0.0593(9) 0.0027(8) -0.0038(8) 0.0062(8)
C5 0.0465(8) 0.0411(8) 0.0549(8) -0.0015(6) 0.0033(6) 0.0026(6)
O1 0.0376(6) 0.0898(8) 0.0724(7) 0.0129(6) 0.0165(5) 0.0000(5)
O2 0.0418(6) 0.1160(11) 0.0791(8) 0.0138(7) 0.0141(5) -0.0192(6)
N4 0.0380(6) 0.0688(8) 0.0472(7) 0.0085(6) 0.0117(5) -0.0037(6)
C6 0.0401(8) 0.0568(9) 0.0537(8) 0.0006(7) 0.0180(6) -0.0007(6)
C7 0.0528(9) 0.0735(11) 0.0549(9) 0.0127(8) 0.0183(7) -0.0004(8)
C8 0.0504(10) 0.0893(13) 0.0531(9) 0.0131(9) 0.0051(7) -0.0007(9)
C9 0.0413(8) 0.0712(10) 0.0535(8) -0.0005(7) 0.0112(6) -0.0073(7)
N5 0.0401(6) 0.0553(7) 0.0477(6) 0.0037(5) 0.0069(5) -0.0011(5)
N6 0.0449(8) 0.0854(12) 0.1023(12) 0.0051(9) 0.0300(8) 0.0014(8)
N7 0.0396(8) 0.0753(11) 0.1053(12) 0.0207(9) 0.0042(7) -0.0130(8)
C10 0.0473(8) 0.0706(11) 0.0471(8) 0.0047(7) 0.0126(6) 0.0078(8)
C11 0.0757(12) 0.0819(13) 0.0618(10) 0.0137(9) 0.0253(9) 0.0290(11)
C12 0.1133(17) 0.0598(11) 0.0473(9) 0.0099(8) 0.0189(9) 0.0190(11)
C13 0.0843(13) 0.0580(10) 0.0468(8) 0.0069(7) 0.0027(8) -0.0103(9)
C14 0.0502(9) 0.0596(10) 0.0416(7) 0.0064(6) -0.0013(6) -0.0078(7)
O3 0.0468(7) 0.0914(9) 0.0767(8) -0.0004(6) 0.0020(5) -0.0136(6)
O4 0.0509(7) 0.0775(8) 0.1121(10) -0.0091(7) 0.0352(7) -0.0002(6)
N8 0.0409(7) 0.0554(8) 0.0636(8) -0.0043(6) 0.0116(5) 0.0005(6)
C15 0.0476(9) 0.0678(10) 0.0443(8) -0.0013(7) 0.0005(6) -0.0072(7)
C16 0.0806(13) 0.0567(10) 0.0565(9) -0.0084(8) 0.0064(8) -0.0054(9)
C17 0.0700(12) 0.0642(11) 0.0690(11) -0.0096(8) 0.0176(9) 0.0115(9)
C18 0.0468(9) 0.0656(10) 0.0585(9) -0.0065(8) 0.0161(7) 0.0038(8)

loop_
_atom_type_symbol
_atom_type_description
_atom_type_scat_dispersion_real
_atom_type_scat_dispersion_imag
_atom_type_scat_source
C C 0.0033 0.0016 'International Tables Vol C Tables 4.2.6.8 and 6.1.1.4'
H H 0.0000 0.0000 'International Tables Vol C Tables 4.2.6.8 and 6.1.1.4'
N N 0.0061 0.0033 'International Tables Vol C Tables 4.2.6.8 and 6.1.1.4'
O O 0.0106 0.0060 'International Tables Vol C Tables 4.2.6.8 and 6.1.1.4'

loop_
_geom_angle_atom_site_label_1
_geom_angle_atom_site_label_2
_geom_angle_atom_site_label_3
_geom_angle
_geom_angle_site_symmetry_1
_geom_angle_site_symmetry_3
_geom_angle_publ_flag
C1 N1 C5 118.42(13) . . ?
C1 N2 H1N2 117.8(12) . . ?
C1 N2 H2N2 118.1(12) . . ?
H1N2 N2 H2N2 118.9(17) . . ?
C5 N3 H1N3 117.7(11) . . ?
C5 N3 H2N3 118.0(13) . . ?
H1N3 N3 H2N3 117.9(17) . . ?
N1 C1 N2 116.11(14) . . ?
N1 C1 C2 122.21(15) . . ?
N2 C1 C2 121.65(15) . . ?
C3 C2 C1 118.21(16) . . ?
C3 C2 H2 125.7(12) . . ?
C1 C2 H2 116.1(12) . . ?
C2 C3 C4 120.89(16) . . ?
C2 C3 H3 120.5(11) . . ?
C4 C3 H3 118.6(11) . . ?
C3 C4 C5 117.81(16) . . ?
C3 C4 H4 122.0(11) . . ?
C5 C4 H4 120.2(11) . . ?
N1 C5 N3 115.96(13) . . ?
N1 C5 C4 122.43(14) . . ?
N3 C5 C4 121.58(15) . . ?
C9 N4 C6 109.99(13) . . ?
C9 N4 H1N4 125.7(10) . . ?
C6 N4 H1N4 124.0(10) . . ?
O1 C6 N4 125.38(14) . . ?
O1 C6 C7 128.26(13) . . ?
N4 C6 C7 106.37(12) . . ?
C8 C7 C6 108.10(14) . . ?
C8 C7 H7 129.7(10) . . ?
C6 C7 H7 122.1(10) . . ?
C7 C8 C9 109.00(14) . . ?
C7 C8 H8 129.6(11) . . ?
C9 C8 H8 121.3(11) . . ?
O2 C9 N4 125.87(14) . . ?
O2 C9 C8 127.61(15) . . ?
N4 C9 C8 106.52(12) . . ?
C10 N5 C14 118.58(14) . . ?
C10 N6 H1N6 120.5(13) . . ?
C10 N6 H2N6 117.3(14) . . ?
H1N6 N6 H2N6 120.2(19) . . ?
C14 N7 H1N7 121.5(12) . . ?
C14 N7 H2N7 120.2(13) . . ?
H1N7 N7 H2N7 117.8(18) . . ?
N5 C10 N6 116.13(15) . . ?
N5 C10 C11 122.18(16) . . ?
N6 C10 C11 121.68(16) . . ?
C12 C11 C10 118.11(17) . . ?
C12 C11 H11 124.6(13) . . ?
C10 C11 H11 117.3(13) . . ?
C11 C12 C13 121.03(18) . . ?
C11 C12 H12 120.1(12) . . ?
C13 C12 H12 118.8(12) . . ?
C12 C13 C14 117.87(17) . . ?
C12 C13 H13 123.3(11) . . ?
C14 C13 H13 118.7(11) . . ?
N5 C14 N7 116.39(15) . . ?
N5 C14 C13 122.20(15) . . ?
N7 C14 C13 121.39(16) . . ?
C18 N8 C15 110.43(14) . . ?
C18 N8 H1N8 124.0(10) . . ?
C15 N8 H1N8 125.2(10) . . ?
O3 C15 N8 125.04(15) . . ?
O3 C15 C16 128.97(16) . . ?
N8 C15 C16 105.99(14) . . ?
C17 C16 C15 108.47(16) . . ?
C17 C16 H16 130.4(12) . . ?
C15 C16 H16 121.2(12) . . ?
C16 C17 C18 108.61(16) . . ?
C16 C17 H17 130.9(11) . . ?
C18 C17 H17 120.3(11) . . ?
O4 C18 N8 125.47(15) . . ?
O4 C18 C17 128.03(15) . . ?
N8 C18 C17 106.49(14) . . ?

loop_
_geom_bond_atom_site_label_1
_geom_bond_atom_site_label_2
_geom_bond_distance
_geom_bond_site_symmetry_2
_geom_bond_publ_flag
N1 C1 1.3433(17) . ?
N1 C5 1.3438(17) . ?
N2 C1 1.365(2) . ?
N2 H1N2 0.92(2) . ?
N2 H2N2 0.87(2) . ?
N3 C5 1.369(2) . ?
N3 H1N3 0.96(2) . ?
N3 H2N3 0.837(19) . ?
C1 C2 1.388(2) . ?
C2 C3 1.365(3) . ?
C2 H2 0.927(19) . ?
C3 C4 1.374(3) . ?
C3 H3 0.961(19) . ?
C4 C5 1.387(2) . ?
C4 H4 0.953(18) . ?
O1 C6 1.2049(16) . ?
O2 C9 1.2085(17) . ?
N4 C9 1.3622(19) . ?
N4 C6 1.3742(17) . ?
N4 H1N4 0.907(18) . ?
C6 C7 1.485(2) . ?
C7 C8 1.299(2) . ?
C7 H7 0.951(17) . ?
C8 C9 1.478(2) . ?
C8 H8 0.936(18) . ?
N5 C10 1.3372(18) . ?
N5 C14 1.3438(18) . ?
N6 C10 1.361(2) . ?
N6 H1N6 0.95(2) . ?
N6 H2N6 0.86(2) . ?
N7 C14 1.357(2) . ?
N7 H1N7 0.94(2) . ?
N7 H2N7 0.88(2) . ?
C10 C11 1.392(2) . ?
C11 C12 1.364(3) . ?
C11 H11 0.92(2) . ?
C12 C13 1.367(3) . ?
C12 H12 0.96(2) . ?
C13 C14 1.392(2) . ?
C13 H13 0.950(18) . ?
O3 C15 1.2083(18) . ?
O4 C18 1.2111(19) . ?
N8 C18 1.3642(19) . ?
N8 C15 1.371(2) . ?
N8 H1N8 0.902(18) . ?
C15 C16 1.489(2) . ?
C16 C17 1.302(3) . ?
C16 H16 0.931(19) . ?
C17 C18 1.481(2) . ?
C17 H17 0.956(19) . ?

loop_
_geom_torsion_atom_site_label_1
_geom_torsion_atom_site_label_2
_geom_torsion_atom_site_label_3
_geom_torsion_atom_site_label_4
_geom_torsion
_geom_torsion_site_symmetry_1
_geom_torsion_site_symmetry_2
_geom_torsion_site_symmetry_3
_geom_torsion_site_symmetry_4
_geom_torsion_publ_flag
C5 N1 C1 N2 -178.56(14) . . . . ?
C5 N1 C1 C2 -0.4(2) . . . . ?
N1 C1 C2 C3 -1.1(3) . . . . ?
N2 C1 C2 C3 176.94(17) . . . . ?
C1 C2 C3 C4 1.1(3) . . . . ?
C2 C3 C4 C5 0.3(3) . . . . ?
C1 N1 C5 N3 -176.01(13) . . . . ?
C1 N1 C5 C4 1.9(2) . . . . ?
C3 C4 C5 N1 -1.9(2) . . . . ?
C3 C4 C5 N3 175.96(15) . . . . ?
C9 N4 C6 O1 179.32(15) . . . . ?
C9 N4 C6 C7 -1.02(17) . . . . ?
O1 C6 C7 C8 179.74(17) . . . . ?
N4 C6 C7 C8 0.10(19) . . . . ?
C6 C7 C8 C9 0.8(2) . . . . ?
C6 N4 C9 O2 -179.22(16) . . . . ?
C6 N4 C9 C8 1.48(18) . . . . ?
C7 C8 C9 O2 179.29(18) . . . . ?
C7 C8 C9 N4 -1.4(2) . . . . ?
C14 N5 C10 N6 -177.83(13) . . . . ?
C14 N5 C10 C11 1.3(2) . . . . ?
N5 C10 C11 C12 -0.8(2) . . . . ?
N6 C10 C11 C12 178.29(16) . . . . ?
C10 C11 C12 C13 -0.8(3) . . . . ?
C11 C12 C13 C14 1.8(2) . . . . ?
C10 N5 C14 N7 -178.69(14) . . . . ?
C10 N5 C14 C13 -0.2(2) . . . . ?
C12 C13 C14 N5 -1.3(2) . . . . ?
C12 C13 C14 N7 177.07(15) . . . . ?
C18 N8 C15 O3 179.22(14) . . . . ?
C18 N8 C15 C16 -0.73(16) . . . . ?
O3 C15 C16 C17 179.97(16) . . . . ?
N8 C15 C16 C17 -0.08(18) . . . . ?
C15 C16 C17 C18 0.79(19) . . . . ?
C15 N8 C18 O4 -177.84(16) . . . . ?
C15 N8 C18 C17 1.19(17) . . . . ?
C16 C17 C18 O4 177.76(17) . . . . ?
C16 C17 C18 N8 -1.24(19) . . . . ?
